data_4109769
loop_
_publ_author_name
'Arunkumar Natarajan'
'C. K. Tsai'
'Saeed I. Khan'
'Patrick McCarren'
'K. N. Houk'
'Miguel A. Garcia-Garibay'

_publ_section_title
;
 The Photoarrangement of \a-Santonin is a Single-Crystal-to-Single-Crystal
 Reaction: A Long Kept Secret in Solid-State Organic Chemistry Revealed
;
_journal_name_full 'Journal of the American Chemical Society'
_journal_page_first 9846
_journal_page_last 9847
_journal_paper_doi 10.1021/ja073189o
_journal_volume 129
_journal_year 2007
_chemical_absolute_configuration syn
_chemical_formula_moiety '2(C15 H18 O3), C H4 O'
_chemical_formula_sum 'C31 H40 O7'
_chemical_formula_weight 524.63
_chemical_name_systematic
; 
 ? 
;
_space_group_IT_number 18
_symmetry_cell_setting orthorhombic
_symmetry_space_group_name_Hall 'P 2 2ab'
_symmetry_space_group_name_H-M 'P 21 21 2'
_atom_sites_solution_hydrogens geom
_atom_sites_solution_primary direct
_atom_sites_solution_secondary difmap
_audit_creation_method SHELXL-97
_cell_angle_alpha 90.00
_cell_angle_beta 90.00
_cell_angle_gamma 90.00
_cell_formula_units_Z 2
_cell_length_a 14.560(9)
_cell_length_b 7.622(5)
_cell_length_c 12.513(8)
_cell_measurement_temperature 298(2)
_cell_volume 1388.6(15)
_computing_cell_refinement 'Bruker XSCANS'
_computing_data_collection 'Bruker XSCANS'
_computing_data_reduction 'Bruker SHELXTL'
_computing_molecular_graphics 'Bruker SHELXTL'
_computing_publication_material 'Bruker SHELXTL'
_computing_structure_refinement 'SHELXL-97 (Sheldrick, 1997)'
_computing_structure_solution 'SHELXS-97 (Sheldrick, 1990)'
_diffrn_ambient_temperature 298(2)
_diffrn_measured_fraction_theta_full 0.992
_diffrn_measured_fraction_theta_max 0.992
_diffrn_measurement_device_type 'CCD area detector'
_diffrn_measurement_method '\w and phi scans'
_diffrn_radiation_monochromator graphite
_diffrn_radiation_source 'fine-focus sealed tube'
_diffrn_radiation_type MoK\a
_diffrn_radiation_wavelength 0.71073
_diffrn_reflns_av_R_equivalents 0.0753
_diffrn_reflns_av_sigmaI/netI 0.0483
_diffrn_reflns_limit_h_max 18
_diffrn_reflns_limit_h_min -19
_diffrn_reflns_limit_k_max 10
_diffrn_reflns_limit_k_min -10
_diffrn_reflns_limit_l_max 16
_diffrn_reflns_limit_l_min -16
_diffrn_reflns_number 12341
_diffrn_reflns_theta_full 28.16
_diffrn_reflns_theta_max 28.16
_diffrn_reflns_theta_min 3.87
_exptl_absorpt_coefficient_mu 0.088
_exptl_absorpt_correction_T_max 0.9913
_exptl_absorpt_correction_T_min 0.9472
_exptl_absorpt_correction_type multi-scan
_exptl_absorpt_process_details 'Sadabs (Bruker)'
_exptl_crystal_colour colorless
_exptl_crystal_density_diffrn 1.252
_exptl_crystal_description needles
_exptl_crystal_F_000 564
_exptl_crystal_size_max 0.30
_exptl_crystal_size_mid 0.10
_exptl_crystal_size_min 0.10
_refine_diff_density_max 0.434
_refine_diff_density_min -0.303
_refine_diff_density_rms 0.042
_refine_ls_abs_structure_details 'Flack H D (1983), Acta Cryst. A39, 876-881'
_refine_ls_extinction_method none
_refine_ls_goodness_of_fit_ref 1.007
_refine_ls_hydrogen_treatment constr
_refine_ls_matrix_type full
_refine_ls_number_parameters 170
_refine_ls_number_reflns 1953
_refine_ls_number_restraints 1
_refine_ls_restrained_S_all 1.031
_refine_ls_R_factor_all 0.1277
_refine_ls_R_factor_gt 0.0648
_refine_ls_shift/su_max 0.006
_refine_ls_shift/su_mean 0.000
_refine_ls_structure_factor_coef Fsqd
_refine_ls_weighting_details 'calc w=1/[\s^2^(Fo^2^)+(0.1204P)^2^+0.1566P] where P=(Fo^2^+2Fc^2^)/3'
_refine_ls_weighting_scheme calc
_refine_ls_wR_factor_gt 0.1705
_refine_ls_wR_factor_ref 0.2125
_reflns_number_gt 1066
_reflns_number_total 1953
_reflns_threshold_expression >2sigma(I)
_cod_data_source_file ja073189osi20070505_120053.cif
_cod_data_source_block gg4906s
_cod_depositor_comments
;
The following automatic conversions were performed:

'_chemical_absolute_configuration' value 'Syn' changed to 'syn'
according to the built-in table from CIF Core dictionary named
'cif_core.dic' version 2.4.1 from 2010-06-29.

Automatic conversion script
Id: cif_fix_values 1715 2011-07-08 13:25:40Z adriana 
;
_cod_database_code 4109769

loop_
_symmetry_equiv_pos_as_xyz
'x, y, z'
'-x, -y, z'
'-x+1/2, y+1/2, -z'
'x+1/2, -y+1/2, -z'

loop_
_atom_site_label
_atom_site_type_symbol
_atom_site_fract_x
_atom_site_fract_y
_atom_site_fract_z
_atom_site_U_iso_or_equiv
_atom_site_adp_type
_atom_site_occupancy
_atom_site_symmetry_multiplicity
_atom_site_calc_flag
_atom_site_refinement_flags
O1 O 0.3611(2) 0.8163(5) 0.9084(2) 0.0593(9) Uani 1 1 d .
O2 O 0.2784(3) 0.9637(6) 1.0273(3) 0.0772(12) Uani 1 1 d .
O3 O 0.6688(2) 0.7330(6) 0.7004(4) 0.0831(12) Uani 1 1 d .
C1 C 0.2812(3) 0.8913(6) 0.9418(4) 0.0533(12) Uani 1 1 d .
C2 C 0.2086(3) 0.8696(7) 0.8589(4) 0.0548(12) Uani 1 1 d .
H2 H 0.1719 0.7657 0.8762 0.066 Uiso 1 1 calc R
C3 C 0.2643(3) 0.8322(7) 0.7586(3) 0.0486(11) Uani 1 1 d .
H3 H 0.2855 0.9432 0.7278 0.058 Uiso 1 1 calc R
C4 C 0.3460(3) 0.7336(6) 0.8051(3) 0.0452(10) Uani 1 1 d .
H4 H 0.3287 0.6108 0.8164 0.054 Uiso 1 1 calc R
C5 C 0.1452(4) 1.0278(10) 0.8526(5) 0.0847(19) Uani 1 1 d .
H5A H 0.1790 1.1274 0.8269 0.127 Uiso 1 1 calc R
H5B H 0.1211 1.0530 0.9224 0.127 Uiso 1 1 calc R
H5C H 0.0954 1.0029 0.8046 0.127 Uiso 1 1 calc R
C6 C 0.2188(4) 0.7232(10) 0.6722(4) 0.081(2) Uani 1 1 d .
H6A H 0.2130 0.6041 0.6987 0.097 Uiso 1 1 calc R
H6B H 0.1571 0.7681 0.6618 0.097 Uiso 1 1 calc R
C7 C 0.2624(4) 0.7159(12) 0.5708(5) 0.098(3) Uani 1 1 d .
H7A H 0.2342 0.8077 0.5282 0.118 Uiso 1 1 calc R
H7B H 0.2433 0.6057 0.5389 0.118 Uiso 1 1 calc R
C8 C 0.3639(3) 0.7297(7) 0.5507(4) 0.0561(12) Uani 1 1 d .
C9 C 0.4327(3) 0.7391(6) 0.6221(4) 0.0461(10) Uani 1 1 d .
C10 C 0.4329(3) 0.7400(6) 0.7401(3) 0.0442(10) Uani 1 1 d .
C11 C 0.5195(3) 0.7406(7) 0.7806(4) 0.0485(11) Uani 1 1 d .
C12 C 0.5847(3) 0.7399(6) 0.6920(4) 0.0558(12) Uani 1 1 d .
C13 C 0.5323(3) 0.7479(8) 0.5899(4) 0.0610(13) Uani 1 1 d .
H13A H 0.5482 0.6498 0.5441 0.073 Uiso 1 1 calc R
H13B H 0.5452 0.8563 0.5522 0.073 Uiso 1 1 calc R
C14 C 0.5531(3) 0.7354(9) 0.8935(4) 0.0682(15) Uani 1 1 d .
H14A H 0.5063 0.6867 0.9387 0.102 Uiso 1 1 calc R
H14B H 0.5674 0.8523 0.9168 0.102 Uiso 1 1 calc R
H14C H 0.6073 0.6639 0.8975 0.102 Uiso 1 1 calc R
C15 C 0.3853(4) 0.7348(11) 0.4329(4) 0.0860(19) Uani 1 1 d .
H15A H 0.3861 0.6174 0.4051 0.129 Uiso 1 1 calc R
H15B H 0.4443 0.7882 0.4221 0.129 Uiso 1 1 calc R
H15C H 0.3391 0.8020 0.3965 0.129 Uiso 1 1 calc R
O1S O 0.0757(9) 0.453(2) 0.8090(12) 0.162 Uiso 0.50 1 d PD
H1SA H 0.1029 0.5358 0.7813 0.194 Uiso 0.50 1 calc PR
C1S C 0.0000 0.5000 0.8359(14) 0.184 Uiso 1 2 d SD
H1A H -0.0445 0.4581 0.7853 0.221 Uiso 0.50 1 calc PR
H1B H -0.0021 0.6258 0.8385 0.221 Uiso 0.50 1 calc PR
H1C H -0.0137 0.4533 0.9053 0.221 Uiso 0.50 1 calc PR

loop_
_atom_site_aniso_label
_atom_site_aniso_U_11
_atom_site_aniso_U_22
_atom_site_aniso_U_33
_atom_site_aniso_U_23
_atom_site_aniso_U_13
_atom_site_aniso_U_12
O1 0.0511(18) 0.081(2) 0.0453(18) -0.0095(17) 0.0028(15) 0.0066(17)
O2 0.076(3) 0.098(3) 0.058(2) -0.020(2) 0.0157(19) -0.005(2)
O3 0.0456(19) 0.102(3) 0.102(3) 0.000(3) 0.0090(18) -0.005(2)
C1 0.056(3) 0.056(3) 0.048(3) -0.002(2) 0.014(2) -0.008(2)
C2 0.042(2) 0.068(3) 0.054(3) -0.004(2) 0.007(2) 0.004(2)
C3 0.039(2) 0.061(3) 0.045(2) -0.001(2) 0.0052(19) 0.005(2)
C4 0.048(2) 0.044(2) 0.044(2) -0.001(2) 0.0036(18) -0.0005(19)
C5 0.078(4) 0.103(5) 0.073(4) -0.003(4) 0.010(3) 0.035(4)
C6 0.052(3) 0.128(6) 0.063(3) -0.019(4) -0.003(2) -0.011(3)
C7 0.055(3) 0.165(8) 0.075(4) -0.044(5) -0.003(3) -0.008(4)
C8 0.059(3) 0.063(3) 0.047(2) -0.002(2) 0.000(2) 0.006(2)
C9 0.048(2) 0.045(2) 0.046(2) 0.003(2) 0.0067(19) 0.005(2)
C10 0.042(2) 0.040(2) 0.051(2) -0.002(2) 0.0042(19) 0.000(2)
C11 0.043(2) 0.048(3) 0.055(3) -0.002(2) 0.0010(19) -0.001(2)
C12 0.042(2) 0.049(3) 0.077(3) -0.002(3) 0.005(2) -0.002(2)
C13 0.056(3) 0.068(3) 0.059(3) 0.008(3) 0.011(2) 0.003(3)
C14 0.050(2) 0.082(4) 0.073(3) -0.007(3) -0.013(2) 0.004(3)
C15 0.088(4) 0.121(5) 0.050(3) 0.002(4) 0.002(3) 0.023(4)

loop_
_atom_type_symbol
_atom_type_description
_atom_type_scat_dispersion_real
_atom_type_scat_dispersion_imag
_atom_type_scat_source
C C 0.0033 0.0000 'International Tables Vol C Tables 4.2.6.8 and 6.1.1.4'
H H 0.0000 0.0000 'International Tables Vol C Tables 4.2.6.8 and 6.1.1.4'
O O 0.0106 0.0000 'International Tables Vol C Tables 4.2.6.8 and 6.1.1.4'

loop_
_geom_angle_atom_site_label_1
_geom_angle_atom_site_label_2
_geom_angle_atom_site_label_3
_geom_angle
C1 O1 C4 109.0(3)
O2 C1 O1 119.6(5)
O2 C1 C2 130.1(5)
O1 C1 C2 110.2(4)
C1 C2 C3 102.5(3)
C1 C2 C5 112.2(5)
C3 C2 C5 115.5(4)
C1 C2 H2 108.8
C3 C2 H2 108.8
C5 C2 H2 108.8
C6 C3 C2 117.3(4)
C6 C3 C4 110.1(4)
C2 C3 C4 101.2(3)
C6 C3 H3 109.3
C2 C3 H3 109.3
C4 C3 H3 109.3
O1 C4 C10 109.8(3)
O1 C4 C3 104.1(4)
C10 C4 C3 115.8(4)
O1 C4 H4 109.0
C10 C4 H4 109.0
C3 C4 H4 109.0
C2 C5 H5A 109.5
C2 C5 H5B 109.5
H5A C5 H5B 109.5
C2 C5 H5C 109.5
H5A C5 H5C 109.5
H5B C5 H5C 109.5
C7 C6 C3 117.7(5)
C7 C6 H6A 107.9
C3 C6 H6A 107.9
C7 C6 H6B 107.9
C3 C6 H6B 107.9
H6A C6 H6B 107.2
C6 C7 C8 125.9(5)
C6 C7 H7A 105.9
C8 C7 H7A 105.9
C6 C7 H7B 105.9
C8 C7 H7B 105.9
H7A C7 H7B 106.2
C9 C8 C7 128.7(5)
C9 C8 C15 119.7(5)
C7 C8 C15 111.6(5)
C8 C9 C10 131.8(4)
C8 C9 C13 122.8(4)
C10 C9 C13 105.3(4)
C11 C10 C9 112.1(4)
C11 C10 C4 125.3(4)
C9 C10 C4 122.6(4)
C10 C11 C12 108.6(4)
C10 C11 C14 131.0(4)
C12 C11 C14 120.3(4)
O3 C12 C11 125.6(5)
O3 C12 C13 125.8(5)
C11 C12 C13 108.6(4)
C12 C13 C9 105.2(4)
C12 C13 H13A 110.7
C9 C13 H13A 110.7
C12 C13 H13B 110.7
C9 C13 H13B 110.7
H13A C13 H13B 108.8
C11 C14 H14A 109.5
C11 C14 H14B 109.5
H14A C14 H14B 109.5
C11 C14 H14C 109.5
H14A C14 H14C 109.5
H14B C14 H14C 109.5
C8 C15 H15A 109.5
C8 C15 H15B 109.5
H15A C15 H15B 109.5
C8 C15 H15C 109.5
H15A C15 H15C 109.5
H15B C15 H15C 109.5
C1S O1S H1SA 109.5
O1S C1S H1A 109.5
O1S C1S H1B 109.5
H1A C1S H1B 109.5
O1S C1S H1C 109.5
H1A C1S H1C 109.5
H1B C1S H1C 109.5

loop_
_geom_bond_atom_site_label_1
_geom_bond_atom_site_label_2
_geom_bond_distance
O1 C1 1.361(6)
O1 C4 1.455(5)
O2 C1 1.204(5)
O3 C12 1.230(5)
C1 C2 1.491(7)
C2 C3 1.520(6)
C2 C5 1.521(8)
C2 H2 0.9800
C3 C6 1.516(7)
C3 C4 1.522(6)
C3 H3 0.9800
C4 C10 1.505(6)
C4 H4 0.9800
C5 H5A 0.9600
C5 H5B 0.9600
C5 H5C 0.9600
C6 C7 1.420(8)
C6 H6A 0.9700
C6 H6B 0.9700
C7 C8 1.503(7)
C7 H7A 0.9700
C7 H7B 0.9700
C8 C9 1.344(7)
C8 C15 1.507(7)
C9 C10 1.477(6)
C9 C13 1.507(6)
C10 C11 1.359(6)
C11 C12 1.459(7)
C11 C14 1.496(7)
C12 C13 1.489(7)
C13 H13A 0.9700
C13 H13B 0.9700
C14 H14A 0.9600
C14 H14B 0.9600
C14 H14C 0.9600
C15 H15A 0.9600
C15 H15B 0.9600
C15 H15C 0.9600
O1S C1S 1.206(12)
O1S H1SA 0.8200
C1S H1A 0.9600
C1S H1B 0.9600
C1S H1C 0.9600

loop_
_geom_torsion_atom_site_label_1
_geom_torsion_atom_site_label_2
_geom_torsion_atom_site_label_3
_geom_torsion_atom_site_label_4
_geom_torsion
C4 O1 C1 O2 178.3(5)
C4 O1 C1 C2 -2.7(5)
O2 C1 C2 C3 159.1(6)
O1 C1 C2 C3 -19.7(5)
O2 C1 C2 C5 34.6(8)
O1 C1 C2 C5 -144.3(4)
C1 C2 C3 C6 152.3(5)
C5 C2 C3 C6 -85.4(7)
C1 C2 C3 C4 32.5(5)
C5 C2 C3 C4 154.9(5)
C1 O1 C4 C10 148.7(4)
C1 O1 C4 C3 24.1(5)
C6 C3 C4 O1 -159.6(4)
C2 C3 C4 O1 -34.8(4)
C6 C3 C4 C10 79.8(5)
C2 C3 C4 C10 -155.5(4)
C2 C3 C6 C7 168.0(6)
C4 C3 C6 C7 -77.0(7)
C3 C6 C7 C8 30.1(11)
C6 C7 C8 C9 5.0(13)
C6 C7 C8 C15 -174.3(7)
C7 C8 C9 C10 -0.4(11)
C15 C8 C9 C10 178.9(6)
C7 C8 C9 C13 178.4(6)
C15 C8 C9 C13 -2.4(8)
C8 C9 C10 C11 176.3(6)
C13 C9 C10 C11 -2.6(6)
C8 C9 C10 C4 -1.5(9)
C13 C9 C10 C4 179.6(5)
O1 C4 C10 C11 29.2(6)
C3 C4 C10 C11 146.8(5)
O1 C4 C10 C9 -153.3(4)
C3 C4 C10 C9 -35.8(7)
C9 C10 C11 C12 -0.1(6)
C4 C10 C11 C12 177.6(5)
C9 C10 C11 C14 -177.6(6)
C4 C10 C11 C14 0.1(9)
C10 C11 C12 O3 -176.8(5)
C14 C11 C12 O3 1.0(8)
C10 C11 C12 C13 2.8(6)
C14 C11 C12 C13 -179.4(5)
O3 C12 C13 C9 175.4(5)
C11 C12 C13 C9 -4.3(6)
C8 C9 C13 C12 -174.9(5)
C10 C9 C13 C12 4.1(6)
